data_1546908
loop_
_publ_author_name
'Wang, Guo-Peng'
'Chen, Meng-Qing'
'Zhu, Shou-Fei'
'Zhou, Qi-Lin'

_publ_section_title
;
 Enantioselective Nazarov cyclization of indole enones cooperatively
 catalyzed by Lewis acids and chiral Br\/onsted acids
;
_journal_name_full 'Chem. Sci.'
_journal_paper_doi 10.1039/C7SC03183A
_journal_year 2017
_chemical_absolute_configuration rm
_chemical_formula_sum 'C15 H16 Cl N O'
_chemical_formula_weight 261.74
_chemical_name_systematic
; 
 ? 
;
_space_group_IT_number 19
_symmetry_cell_setting orthorhombic
_symmetry_space_group_name_Hall 'P 2ac 2ab'
_symmetry_space_group_name_H-M 'P 21 21 21'
_atom_sites_solution_hydrogens geom
_atom_sites_solution_primary direct
_atom_sites_solution_secondary difmap
_audit_block_doi 10.5517/ccdc.csd.cc1np6g0
_audit_creation_method SHELXL-97
_audit_update_record
;
2017-03-23 deposited with the CCDC.
2017-08-29 downloaded from the CCDC.
;
_cell_angle_alpha 90.00
_cell_angle_beta 90.00
_cell_angle_gamma 90.00
_cell_formula_units_Z 8
_cell_length_a 8.6226(12)
_cell_length_b 13.6329(18)
_cell_length_c 22.798(3)
_cell_measurement_reflns_used 8686
_cell_measurement_temperature 113(2)
_cell_measurement_theta_max 27.5
_cell_measurement_theta_min 3.1
_cell_volume 2679.9(6)
_computing_cell_refinement 'CrystalClear-SM Expert 2.1 b42'
_computing_data_collection 'CrystalClear-SM Expert 2.1 b42 (Rigaku, 2015)'
_computing_data_reduction 'CrystalClear-SM Expert 2.1 b42'
_computing_molecular_graphics 'CrystalStructure 4.1'
_computing_publication_material 'CrystalStructure 4.1 (Rigaku, 2014)'
_computing_structure_refinement 'SHELXL-97 (Sheldrick, 1997)'
_computing_structure_solution 'SHELXS-97 (Sheldrick, 1990)'
_diffrn_ambient_temperature 113(2)
_diffrn_detector_area_resol_mean 5.814
_diffrn_measured_fraction_theta_full 0.998
_diffrn_measured_fraction_theta_max 0.998
_diffrn_measurement_device_type 'Rigaku XtaLAB P200'
_diffrn_measurement_method '\w and \f scans'
_diffrn_radiation_monochromator multilayer
_diffrn_radiation_source 'rotating anode'
_diffrn_radiation_type MoK\a
_diffrn_radiation_wavelength 0.71073
_diffrn_reflns_av_R_equivalents 0.0274
_diffrn_reflns_av_sigmaI/netI 0.0192
_diffrn_reflns_limit_h_max 10
_diffrn_reflns_limit_h_min -11
_diffrn_reflns_limit_k_max 17
_diffrn_reflns_limit_k_min -17
_diffrn_reflns_limit_l_max 29
_diffrn_reflns_limit_l_min -29
_diffrn_reflns_number 29367
_diffrn_reflns_theta_full 27.51
_diffrn_reflns_theta_max 27.51
_diffrn_reflns_theta_min 3.07
_diffrn_standards_decay_% 0
_diffrn_standards_interval_count 0
_diffrn_standards_interval_time 0
_diffrn_standards_number 0
_exptl_absorpt_coefficient_mu 0.272
_exptl_absorpt_correction_T_max 0.9680
_exptl_absorpt_correction_T_min 0.9475
_exptl_absorpt_correction_type multi-scan
_exptl_absorpt_process_details 'REQAB (Rigaku, 1998)'
_exptl_crystal_colour Colorless
_exptl_crystal_density_diffrn 1.297
_exptl_crystal_density_method 'not measured'
_exptl_crystal_description Prism
_exptl_crystal_F_000 1104
_exptl_crystal_size_max 0.20
_exptl_crystal_size_mid 0.18
_exptl_crystal_size_min 0.12
_refine_diff_density_max 0.211
_refine_diff_density_min -0.219
_refine_diff_density_rms 0.033
_refine_ls_abs_structure_details 'Flack H D (1983), Acta Cryst. A39, 876-881'
_refine_ls_abs_structure_Flack 0.01(3)
_refine_ls_extinction_method none
_refine_ls_goodness_of_fit_ref 1.058
_refine_ls_hydrogen_treatment constr
_refine_ls_matrix_type full
_refine_ls_number_parameters 331
_refine_ls_number_reflns 6127
_refine_ls_number_restraints 0
_refine_ls_restrained_S_all 1.058
_refine_ls_R_factor_all 0.0272
_refine_ls_R_factor_gt 0.0248
_refine_ls_shift/su_max 0.002
_refine_ls_shift/su_mean 0.000
_refine_ls_structure_factor_coef Fsqd
_refine_ls_weighting_details 'calc w=1/[\s^2^(Fo^2^)+(0.0485P)^2^+0.0402P] where P=(Fo^2^+2Fc^2^)/3'
_refine_ls_weighting_scheme calc
_refine_ls_wR_factor_gt 0.0685
_refine_ls_wR_factor_ref 0.0696
_reflns_number_gt 5762
_reflns_number_total 6127
_reflns_threshold_expression >2sigma(I)
_cod_data_source_file c7sc03183a3.cif
_cod_data_source_block shelx
_cod_depositor_comments
;
The following automatic conversions were performed:

'_symmetry_cell_setting' value 'Orthorhombic' changed to
'orthorhombic' according to
/home/data/users/saulius/crontab/automatic-downloads/rss-feeds/RSC/lib/dictionaries/cif_core.dic
dictionary named 'cif_core.dic' version 2.4.2 from 2011-04-26.

'_exptl_absorpt_correction_type' value 'MULTI-SCAN' changed to
'multi-scan' according to
/home/data/users/saulius/crontab/automatic-downloads/rss-feeds/RSC/lib/dictionaries/cif_core.dic
dictionary named 'cif_core.dic' version 2.4.2 from 2011-04-26.

'_refine_ls_hydrogen_treatment' value 'CONSTR' changed to 'constr'
according to
/home/data/users/saulius/crontab/automatic-downloads/rss-feeds/RSC/lib/dictionaries/cif_core.dic
dictionary named 'cif_core.dic' version 2.4.2 from 2011-04-26.

Automatic conversion script
Id: cif_fix_values 4973 2017-02-22 13:04:09Z antanas 
;
_cod_original_cell_volume 2680.0(6)
_cod_original_sg_symbol_H-M P2(1)2(1)2(1)
_cod_database_code 1546908

loop_
_symmetry_equiv_pos_as_xyz
'x, y, z'
'-x+1/2, -y, z+1/2'
'-x, y+1/2, -z+1/2'
'x+1/2, -y+1/2, -z'

loop_
_atom_site_label
_atom_site_type_symbol
_atom_site_fract_x
_atom_site_fract_y
_atom_site_fract_z
_atom_site_U_iso_or_equiv
_atom_site_adp_type
_atom_site_occupancy
_atom_site_symmetry_multiplicity
_atom_site_calc_flag
_atom_site_refinement_flags
Cl1 Cl 0.50832(3) 0.04524(2) 0.822510(12) 0.02931(7) Uani 1 1 d .
Cl2 Cl 0.56506(5) -0.16162(3) 0.594109(15) 0.04461(10) Uani 1 1 d .
O1 O -0.02283(11) 0.21420(6) 0.51750(4) 0.0317(2) Uani 1 1 d .
O2 O 0.95810(14) 0.35795(6) 0.75187(4) 0.0411(3) Uani 1 1 d .
N1 N 0.20158(12) 0.25129(7) 0.62912(5) 0.0243(2) Uani 1 1 d .
N2 N 0.75185(13) 0.23572(8) 0.65947(5) 0.0286(2) Uani 1 1 d .
C1 C 0.28319(14) 0.21544(8) 0.67646(5) 0.0221(2) Uani 1 1 d .
C2 C 0.37593(14) 0.26528(9) 0.71714(5) 0.0254(2) Uani 1 1 d .
H2 H 0.3911 0.3341 0.7144 0.030 Uiso 1 1 calc R
C3 C 0.44451(14) 0.21144(9) 0.76123(5) 0.0254(2) Uani 1 1 d .
H3 H 0.5082 0.2434 0.7894 0.031 Uiso 1 1 calc R
C4 C 0.42072(13) 0.10917(9) 0.76490(5) 0.0220(2) Uani 1 1 d .
C5 C 0.33050(13) 0.05827(8) 0.72542(5) 0.0204(2) Uani 1 1 d .
H5 H 0.3163 -0.0106 0.7287 0.024 Uiso 1 1 calc R
C6 C 0.26038(13) 0.11199(8) 0.68014(5) 0.0191(2) Uani 1 1 d .
C7 C 0.16118(13) 0.08704(8) 0.63251(5) 0.0198(2) Uani 1 1 d .
C8 C 0.08521(13) -0.00023(8) 0.60554(5) 0.0205(2) Uani 1 1 d .
H8A H 0.0161 -0.0335 0.6339 0.025 Uiso 1 1 calc R
H8B H 0.1632 -0.0477 0.5911 0.025 Uiso 1 1 calc R
C9 C -0.00904(13) 0.04473(8) 0.55399(5) 0.0208(2) Uani 1 1 d .
H9 H -0.1216 0.0367 0.5633 0.025 Uiso 1 1 calc R
C10 C 0.02679(13) 0.15562(9) 0.55333(5) 0.0227(2) Uani 1 1 d .
C11 C 0.12843(13) 0.17216(8) 0.60327(5) 0.0215(2) Uani 1 1 d .
C12 C 0.19261(18) 0.35328(9) 0.61098(7) 0.0353(3) Uani 1 1 d .
H12A H 0.1339 0.3908 0.6402 0.053 Uiso 1 1 calc R
H12B H 0.1404 0.3575 0.5729 0.053 Uiso 1 1 calc R
H12C H 0.2975 0.3803 0.6076 0.053 Uiso 1 1 calc R
C13 C 0.01974(14) -0.00162(9) 0.49350(5) 0.0245(2) Uani 1 1 d .
H13 H -0.0351 0.0398 0.4638 0.029 Uiso 1 1 calc R
C14 C 0.19090(15) -0.00241(10) 0.47728(5) 0.0305(3) Uani 1 1 d .
H14A H 0.2447 -0.0526 0.5003 0.046 Uiso 1 1 calc R
H14B H 0.2362 0.0620 0.4856 0.046 Uiso 1 1 calc R
H14C H 0.2021 -0.0171 0.4354 0.046 Uiso 1 1 calc R
C15 C -0.04976(19) -0.10415(10) 0.49015(6) 0.0378(3) Uani 1 1 d .
H15A H -0.0311 -0.1317 0.4511 0.057 Uiso 1 1 calc R
H15B H -0.1616 -0.1006 0.4974 0.057 Uiso 1 1 calc R
H15C H -0.0012 -0.1461 0.5198 0.057 Uiso 1 1 calc R
C16 C 0.69196(14) 0.14840(9) 0.63973(5) 0.0265(3) Uani 1 1 d .
C17 C 0.59958(15) 0.13088(11) 0.59036(6) 0.0329(3) Uani 1 1 d .
H17 H 0.5651 0.1831 0.5661 0.039 Uiso 1 1 calc R
C18 C 0.56063(15) 0.03519(11) 0.57836(6) 0.0348(3) Uani 1 1 d .
H18 H 0.4983 0.0207 0.5451 0.042 Uiso 1 1 calc R
C19 C 0.61212(15) -0.04152(10) 0.61481(6) 0.0310(3) Uani 1 1 d .
C20 C 0.69983(14) -0.02623(9) 0.66435(5) 0.0249(2) Uani 1 1 d .
H20 H 0.7310 -0.0793 0.6887 0.030 Uiso 1 1 calc R
C21 C 0.74173(13) 0.07144(9) 0.67764(5) 0.0228(2) Uani 1 1 d .
C22 C 0.83410(14) 0.11690(8) 0.72174(5) 0.0206(2) Uani 1 1 d .
C23 C 0.92606(13) 0.09300(8) 0.77565(5) 0.0206(2) Uani 1 1 d .
H23A H 1.0070 0.0435 0.7672 0.025 Uiso 1 1 calc R
H23B H 0.8582 0.0683 0.8074 0.025 Uiso 1 1 calc R
C24 C 0.99936(14) 0.19344(8) 0.79234(5) 0.0219(2) Uani 1 1 d .
H24 H 1.1129 0.1885 0.7840 0.026 Uiso 1 1 calc R
C25 C 0.93292(16) 0.26974(9) 0.74989(5) 0.0265(3) Uani 1 1 d .
C26 C 0.83798(14) 0.21551(8) 0.70873(5) 0.0240(2) Uani 1 1 d .
C27 C 0.73864(18) 0.32978(10) 0.62975(6) 0.0388(3) Uani 1 1 d .
H27A H 0.7931 0.3267 0.5921 0.058 Uiso 1 1 calc R
H27B H 0.7849 0.3812 0.6542 0.058 Uiso 1 1 calc R
H27C H 0.6290 0.3448 0.6230 0.058 Uiso 1 1 calc R
C28 C 0.98278(14) 0.22545(8) 0.85676(5) 0.0232(2) Uani 1 1 d .
H28 H 1.0351 0.2906 0.8608 0.028 Uiso 1 1 calc R
C29 C 1.06647(18) 0.15412(10) 0.89716(6) 0.0378(3) Uani 1 1 d .
H29A H 1.0635 0.1791 0.9375 0.057 Uiso 1 1 calc R
H29B H 1.1746 0.1473 0.8845 0.057 Uiso 1 1 calc R
H29C H 1.0153 0.0900 0.8955 0.057 Uiso 1 1 calc R
C30 C 0.81330(14) 0.23932(9) 0.87438(6) 0.0282(3) Uani 1 1 d .
H30A H 0.7584 0.1766 0.8710 0.042 Uiso 1 1 calc R
H30B H 0.7647 0.2877 0.8484 0.042 Uiso 1 1 calc R
H30C H 0.8080 0.2626 0.9150 0.042 Uiso 1 1 calc R

loop_
_atom_site_aniso_label
_atom_site_aniso_U_11
_atom_site_aniso_U_22
_atom_site_aniso_U_33
_atom_site_aniso_U_23
_atom_site_aniso_U_13
_atom_site_aniso_U_12
Cl1 0.02735(14) 0.03584(15) 0.02473(13) -0.00009(11) -0.00522(12) -0.00428(12)
Cl2 0.0489(2) 0.0522(2) 0.03267(17) -0.00286(15) -0.00016(15) -0.02774(18)
O1 0.0380(5) 0.0293(4) 0.0278(4) 0.0089(4) -0.0016(4) 0.0050(4)
O2 0.0676(7) 0.0171(4) 0.0387(5) 0.0042(4) 0.0046(5) -0.0032(4)
N1 0.0297(5) 0.0171(5) 0.0261(5) 0.0008(4) 0.0042(4) -0.0023(4)
N2 0.0350(6) 0.0253(5) 0.0254(5) 0.0074(4) 0.0059(4) 0.0106(4)
C1 0.0217(5) 0.0211(5) 0.0234(5) -0.0015(5) 0.0076(5) -0.0022(4)
C2 0.0249(6) 0.0221(5) 0.0291(6) -0.0058(5) 0.0083(5) -0.0068(5)
C3 0.0216(5) 0.0297(6) 0.0250(5) -0.0072(5) 0.0046(5) -0.0074(5)
C4 0.0182(5) 0.0279(6) 0.0198(5) -0.0021(4) 0.0030(4) -0.0001(4)
C5 0.0196(5) 0.0204(5) 0.0211(5) -0.0028(4) 0.0037(4) -0.0001(4)
C6 0.0192(5) 0.0194(5) 0.0187(5) -0.0027(4) 0.0053(4) -0.0018(4)
C7 0.0203(5) 0.0205(5) 0.0187(5) 0.0000(4) 0.0045(4) 0.0000(4)
C8 0.0239(5) 0.0199(5) 0.0178(5) -0.0001(4) -0.0002(4) -0.0012(5)
C9 0.0209(5) 0.0221(5) 0.0195(5) 0.0013(4) 0.0012(4) 0.0012(5)
C10 0.0228(6) 0.0239(5) 0.0215(5) 0.0027(4) 0.0050(4) 0.0047(5)
C11 0.0241(5) 0.0192(5) 0.0213(5) -0.0004(4) 0.0052(4) -0.0010(4)
C12 0.0444(8) 0.0196(6) 0.0420(8) 0.0073(5) 0.0010(6) -0.0053(5)
C13 0.0282(6) 0.0279(5) 0.0173(5) -0.0001(4) -0.0041(4) 0.0044(5)
C14 0.0333(7) 0.0364(7) 0.0219(6) 0.0022(5) 0.0059(5) 0.0089(6)
C15 0.0491(8) 0.0350(7) 0.0292(6) -0.0063(5) -0.0083(6) -0.0053(6)
C16 0.0237(6) 0.0331(6) 0.0229(5) 0.0047(5) 0.0068(4) 0.0088(5)
C17 0.0248(6) 0.0473(8) 0.0265(6) 0.0080(6) 0.0029(5) 0.0122(6)
C18 0.0199(5) 0.0593(9) 0.0251(6) 0.0019(6) 0.0003(5) -0.0006(6)
C19 0.0233(6) 0.0423(7) 0.0274(6) -0.0015(6) 0.0063(5) -0.0084(5)
C20 0.0217(5) 0.0305(6) 0.0224(5) 0.0025(5) 0.0055(4) -0.0039(5)
C21 0.0198(5) 0.0271(6) 0.0214(5) 0.0032(5) 0.0065(4) 0.0036(4)
C22 0.0218(5) 0.0190(5) 0.0212(5) 0.0027(4) 0.0070(4) 0.0029(4)
C23 0.0229(6) 0.0160(5) 0.0228(5) 0.0018(4) 0.0032(4) 0.0016(4)
C24 0.0208(5) 0.0170(5) 0.0279(5) 0.0002(4) 0.0059(5) 0.0020(4)
C25 0.0335(6) 0.0187(5) 0.0273(6) 0.0027(5) 0.0122(5) 0.0022(5)
C26 0.0280(6) 0.0205(5) 0.0235(6) 0.0048(4) 0.0082(5) 0.0070(5)
C27 0.0492(8) 0.0307(7) 0.0365(7) 0.0151(6) 0.0083(6) 0.0165(6)
C28 0.0224(6) 0.0202(5) 0.0270(5) -0.0022(4) -0.0020(5) -0.0014(4)
C29 0.0446(8) 0.0305(7) 0.0383(7) 0.0006(6) -0.0133(6) 0.0067(6)
C30 0.0263(6) 0.0319(6) 0.0264(6) -0.0072(5) 0.0045(5) -0.0028(5)

loop_
_atom_type_symbol
_atom_type_description
_atom_type_scat_dispersion_real
_atom_type_scat_dispersion_imag
_atom_type_scat_source
C C 0.0033 0.0016 'International Tables Vol C Tables 4.2.6.8 and 6.1.1.4'
H H 0.0000 0.0000 'International Tables Vol C Tables 4.2.6.8 and 6.1.1.4'
N N 0.0061 0.0033 'International Tables Vol C Tables 4.2.6.8 and 6.1.1.4'
O O 0.0106 0.0060 'International Tables Vol C Tables 4.2.6.8 and 6.1.1.4'
Cl Cl 0.1484 0.1585 'International Tables Vol C Tables 4.2.6.8 and 6.1.1.4'

loop_
_geom_angle_atom_site_label_1
_geom_angle_atom_site_label_2
_geom_angle_atom_site_label_3
_geom_angle
C1 N1 C11 106.88(9)
C1 N1 C12 126.13(11)
C11 N1 C12 126.98(11)
C16 N2 C26 107.29(10)
C16 N2 C27 125.58(11)
C26 N2 C27 126.85(12)
N1 C1 C2 129.66(11)
N1 C1 C6 109.05(10)
C2 C1 C6 121.30(11)
C3 C2 C1 118.02(11)
C3 C2 H2 121.0
C1 C2 H2 121.0
C2 C3 C4 120.45(11)
C2 C3 H3 119.8
C4 C3 H3 119.8
C5 C4 C3 122.75(11)
C5 C4 Cl1 118.95(9)
C3 C4 Cl1 118.30(9)
C4 C5 C6 117.48(10)
C4 C5 H5 121.3
C6 C5 H5 121.3
C5 C6 C7 134.07(10)
C5 C6 C1 120.01(11)
C7 C6 C1 105.92(10)
C11 C7 C6 107.04(10)
C11 C7 C8 112.66(10)
C6 C7 C8 140.30(10)
C7 C8 C9 103.12(9)
C7 C8 H8A 111.1
C9 C8 H8A 111.1
C7 C8 H8B 111.1
C9 C8 H8B 111.1
H8A C8 H8B 109.1
C13 C9 C10 111.20(9)
C13 C9 C8 115.58(9)
C10 C9 C8 106.80(9)
C13 C9 H9 107.7
C10 C9 H9 107.7
C8 C9 H9 107.7
O1 C10 C11 129.35(11)
O1 C10 C9 125.29(11)
C11 C10 C9 105.36(9)
C7 C11 N1 111.12(10)
C7 C11 C10 111.99(10)
N1 C11 C10 136.89(11)
N1 C12 H12A 109.5
N1 C12 H12B 109.5
H12A C12 H12B 109.5
N1 C12 H12C 109.5
H12A C12 H12C 109.5
H12B C12 H12C 109.5
C14 C13 C15 111.29(11)
C14 C13 C9 112.18(10)
C15 C13 C9 111.02(10)
C14 C13 H13 107.4
C15 C13 H13 107.4
C9 C13 H13 107.4
C13 C14 H14A 109.5
C13 C14 H14B 109.5
H14A C14 H14B 109.5
C13 C14 H14C 109.5
H14A C14 H14C 109.5
H14B C14 H14C 109.5
C13 C15 H15A 109.5
C13 C15 H15B 109.5
H15A C15 H15B 109.5
C13 C15 H15C 109.5
H15A C15 H15C 109.5
H15B C15 H15C 109.5
N2 C16 C17 128.72(11)
N2 C16 C21 109.03(11)
C17 C16 C21 122.23(12)
C18 C17 C16 117.46(12)
C18 C17 H17 121.3
C16 C17 H17 121.3
C17 C18 C19 120.70(12)
C17 C18 H18 119.6
C19 C18 H18 119.6
C20 C19 C18 123.07(13)
C20 C19 Cl2 119.36(11)
C18 C19 Cl2 117.54(11)
C19 C20 C21 117.37(12)
C19 C20 H20 121.3
C21 C20 H20 121.3
C20 C21 C22 134.79(11)
C20 C21 C16 119.13(11)
C22 C21 C16 106.02(10)
C26 C22 C21 106.63(11)
C26 C22 C23 112.09(11)
C21 C22 C23 141.27(10)
C22 C23 C24 102.96(9)
C22 C23 H23A 111.2
C24 C23 H23A 111.2
C22 C23 H23B 111.2
C24 C23 H23B 111.2
H23A C23 H23B 109.1
C25 C24 C28 112.06(9)
C25 C24 C23 106.93(10)
C28 C24 C23 116.45(9)
C25 C24 H24 107.0
C28 C24 H24 107.0
C23 C24 H24 107.0
O2 C25 C26 128.78(12)
O2 C25 C24 125.31(13)
C26 C25 C24 105.91(9)
N2 C26 C22 111.02(11)
N2 C26 C25 137.11(11)
C22 C26 C25 111.87(11)
N2 C27 H27A 109.5
N2 C27 H27B 109.5
H27A C27 H27B 109.5
N2 C27 H27C 109.5
H27A C27 H27C 109.5
H27B C27 H27C 109.5
C29 C28 C30 111.95(11)
C29 C28 C24 110.63(10)
C30 C28 C24 112.03(10)
C29 C28 H28 107.3
C30 C28 H28 107.3
C24 C28 H28 107.3
C28 C29 H29A 109.5
C28 C29 H29B 109.5
H29A C29 H29B 109.5
C28 C29 H29C 109.5
H29A C29 H29C 109.5
H29B C29 H29C 109.5
C28 C30 H30A 109.5
C28 C30 H30B 109.5
H30A C30 H30B 109.5
C28 C30 H30C 109.5
H30A C30 H30C 109.5
H30B C30 H30C 109.5

loop_
_geom_bond_atom_site_label_1
_geom_bond_atom_site_label_2
_geom_bond_distance
Cl1 C4 1.7478(12)
Cl2 C19 1.7516(14)
O1 C10 1.2198(14)
O2 C25 1.2228(15)
N1 C1 1.3780(16)
N1 C11 1.3816(15)
N1 C12 1.4527(15)
N2 C16 1.3734(17)
N2 C26 1.3742(16)
N2 C27 1.4548(15)
C1 C2 1.4004(17)
C1 C6 1.4264(15)
C2 C3 1.3780(18)
C2 H2 0.9500
C3 C4 1.4118(16)
C3 H3 0.9500
C4 C5 1.3772(16)
C5 C6 1.4026(16)
C5 H5 0.9500
C6 C7 1.4236(16)
C7 C11 1.3679(16)
C7 C8 1.4909(15)
C8 C9 1.5546(15)
C8 H8A 0.9900
C8 H8B 0.9900
C9 C13 1.5372(15)
C9 C10 1.5431(16)
C9 H9 1.0000
C10 C11 1.4544(16)
C12 H12A 0.9800
C12 H12B 0.9800
C12 H12C 0.9800
C13 C14 1.5215(18)
C13 C15 1.5227(19)
C13 H13 1.0000
C14 H14A 0.9800
C14 H14B 0.9800
C14 H14C 0.9800
C15 H15A 0.9800
C15 H15B 0.9800
C15 H15C 0.9800
C16 C17 1.3994(18)
C16 C21 1.4255(17)
C17 C18 1.375(2)
C17 H17 0.9500
C18 C19 1.408(2)
C18 H18 0.9500
C19 C20 1.3752(18)
C20 C21 1.4125(17)
C20 H20 0.9500
C21 C22 1.4246(17)
C22 C26 1.3771(15)
C22 C23 1.4985(16)
C23 C24 1.5553(15)
C23 H23A 0.9900
C23 H23B 0.9900
C24 C25 1.5319(16)
C24 C28 1.5388(16)
C24 H24 1.0000
C25 C26 1.4482(19)
C27 H27A 0.9800
C27 H27B 0.9800
C27 H27C 0.9800
C28 C29 1.5214(17)
C28 C30 1.5272(17)
C28 H28 1.0000
C29 H29A 0.9800
C29 H29B 0.9800
C29 H29C 0.9800
C30 H30A 0.9800
C30 H30B 0.9800
C30 H30C 0.9800

loop_
_geom_torsion_atom_site_label_1
_geom_torsion_atom_site_label_2
_geom_torsion_atom_site_label_3
_geom_torsion_atom_site_label_4
_geom_torsion
C11 N1 C1 C2 -179.73(12)
C12 N1 C1 C2 -0.8(2)
C11 N1 C1 C6 0.00(13)
C12 N1 C1 C6 178.91(12)
N1 C1 C2 C3 179.45(11)
C6 C1 C2 C3 -0.25(17)
C1 C2 C3 C4 -0.17(17)
C2 C3 C4 C5 0.37(18)
C2 C3 C4 Cl1 -178.99(9)
C3 C4 C5 C6 -0.11(17)
Cl1 C4 C5 C6 179.24(8)
C4 C5 C6 C7 -179.54(12)
C4 C5 C6 C1 -0.31(16)
N1 C1 C6 C5 -179.26(10)
C2 C1 C6 C5 0.51(17)
N1 C1 C6 C7 0.16(13)
C2 C1 C6 C7 179.93(10)
C5 C6 C7 C11 179.03(12)
C1 C6 C7 C11 -0.27(12)
C5 C6 C7 C8 -1.3(2)
C1 C6 C7 C8 179.44(13)
C11 C7 C8 C9 -1.96(12)
C6 C7 C8 C9 178.34(13)
C7 C8 C9 C13 127.04(10)
C7 C8 C9 C10 2.76(11)
C13 C9 C10 O1 50.51(15)
C8 C9 C10 O1 177.44(11)
C13 C9 C10 C11 -129.60(10)
C8 C9 C10 C11 -2.67(11)
C6 C7 C11 N1 0.29(13)
C8 C7 C11 N1 -179.51(9)
C6 C7 C11 C10 -179.91(9)
C8 C7 C11 C10 0.29(14)
C1 N1 C11 C7 -0.18(13)
C12 N1 C11 C7 -179.07(12)
C1 N1 C11 C10 -179.92(13)
C12 N1 C11 C10 1.2(2)
O1 C10 C11 C7 -178.57(12)
C9 C10 C11 C7 1.54(12)
O1 C10 C11 N1 1.2(2)
C9 C10 C11 N1 -178.72(13)
C10 C9 C13 C14 67.81(13)
C8 C9 C13 C14 -54.15(14)
C10 C9 C13 C15 -166.98(10)
C8 C9 C13 C15 71.07(13)
C26 N2 C16 C17 -178.54(12)
C27 N2 C16 C17 -4.3(2)
C26 N2 C16 C21 0.05(13)
C27 N2 C16 C21 174.29(11)
N2 C16 C17 C18 176.79(12)
C21 C16 C17 C18 -1.63(18)
C16 C17 C18 C19 0.18(19)
C17 C18 C19 C20 1.4(2)
C17 C18 C19 Cl2 -176.87(10)
C18 C19 C20 C21 -1.48(18)
Cl2 C19 C20 C21 176.78(9)
C19 C20 C21 C22 -176.72(12)
C19 C20 C21 C16 0.02(16)
N2 C16 C21 C20 -177.15(10)
C17 C16 C21 C20 1.55(17)
N2 C16 C21 C22 0.45(12)
C17 C16 C21 C22 179.15(11)
C20 C21 C22 C26 176.27(12)
C16 C21 C22 C26 -0.77(12)
C20 C21 C22 C23 -3.2(2)
C16 C21 C22 C23 179.71(14)
C26 C22 C23 C24 -3.86(12)
C21 C22 C23 C24 175.64(14)
C22 C23 C24 C25 4.81(11)
C22 C23 C24 C28 130.97(10)
C28 C24 C25 O2 47.11(17)
C23 C24 C25 O2 175.84(12)
C28 C24 C25 C26 -132.99(10)
C23 C24 C25 C26 -4.25(12)
C16 N2 C26 C22 -0.57(13)
C27 N2 C26 C22 -174.71(11)
C16 N2 C26 C25 178.35(14)
C27 N2 C26 C25 4.2(2)
C21 C22 C26 N2 0.84(13)
C23 C22 C26 N2 -179.48(9)
C21 C22 C26 C25 -178.36(10)
C23 C22 C26 C25 1.31(14)
O2 C25 C26 N2 2.9(2)
C24 C25 C26 N2 -176.97(13)
O2 C25 C26 C22 -178.16(13)
C24 C25 C26 C22 1.94(13)
C25 C24 C28 C29 -173.33(11)
C23 C24 C28 C29 63.12(14)
C25 C24 C28 C30 60.99(13)
C23 C24 C28 C30 -62.56(13)
